data_7249838
loop_
_publ_author_name
'Srivastava, Devyani'
'Kushwaha, Aparna'
'Chauhan, Ratna'
'Gosavi, Suresh W.'
'Kociok-K\"ohn, Gabriele'
'Kumar, Abhinav'

_publ_section_title
;
 Unravelling the Role of --OCH3 Positional Isomerism and Dihedral Angle in
 Ni(II)-dppe Dithiolates for Enhanced Heterogeneous Electrocatalytic
 Oxygen Evolution Reaction (OER)
;
_journal_name_full CrystEngComm
_journal_paper_doi 10.1039/D4CE01268B
_journal_year 2025
_chemical_formula_moiety 'C36 H31 N Ni O P2 S2'
_chemical_formula_sum 'C36 H31 N Ni O P2 S2'
_chemical_formula_weight 678.39
_space_group_crystal_system triclinic
_space_group_IT_number 2
_space_group_name_Hall '-P 1'
_space_group_name_H-M_alt 'P -1'
_atom_sites_solution_hydrogens geom
_atom_sites_solution_primary dual
_audit_creation_method SHELXL-2018/3
_audit_update_record
;
2023-02-03 deposited with the CCDC.	2025-01-27 downloaded from the CCDC.
;
_cell_angle_alpha 67.618(3)
_cell_angle_beta 81.840(3)
_cell_angle_gamma 83.948(2)
_cell_formula_units_Z 4
_cell_length_a 12.1844(3)
_cell_length_b 15.7973(5)
_cell_length_c 18.7868(8)
_cell_measurement_reflns_used 11150
_cell_measurement_temperature 150(2)
_cell_measurement_theta_max 72.8340
_cell_measurement_theta_min 4.6270
_cell_volume 3304.6(2)
_computing_cell_refinement 'CrysAlisPro 1.171.42.49 (Rigaku OD, 2022)'
_computing_data_collection 'CrysAlisPro 1.171.42.49 (Rigaku OD, 2022)'
_computing_data_reduction 'CrysAlisPro 1.171.42.49 (Rigaku OD, 2022)'
_computing_molecular_graphics 'ORTEP3 for Windows - Farrugia, L. J. J. Appl. Crystallogr. 1997, 30, 565'
_computing_publication_material
;
 'WinGX publication routines, Farrugia, 
 L. J., J. Appl. Crystallogr., 1999, 32, 837-838
;
_computing_structure_refinement
;
 SHELXL-2018/3 (Sheldrick, 2018)
 Sheldrick GM (2008) Acta Crystallogr A64:112--122 and 
 C. B. H\"ubschle, G. M. Sheldrick and B. Dittrich
 ShelXle: a Qt graphical user interface for SHELXL
 J. Appl. Cryst., 44, (2011) 1281-1284.
;
_computing_structure_solution
; 
 SHELXT
 Sheldrick, G. M. (2008). Acta Cryst. A64, 112-122.
;
_diffrn_ambient_environment N~2~
_diffrn_ambient_temperature 150.01(10)
_diffrn_detector 'CCD plate'
_diffrn_detector_area_resol_mean 8.1150
_diffrn_detector_type EosS2
_diffrn_measured_fraction_theta_full 0.999
_diffrn_measured_fraction_theta_max 0.974
_diffrn_measurement_device 'four-circle diffractometer'
_diffrn_measurement_device_type 'SuperNova, Dual, Cu at home/near, EosS2'
_diffrn_measurement_method '\w scans'
_diffrn_radiation_monochromator mirror
_diffrn_radiation_probe x-ray
_diffrn_radiation_type 'Cu K\a'
_diffrn_radiation_wavelength 1.54184
_diffrn_reflns_av_R_equivalents 0.0258
_diffrn_reflns_av_unetI/netI 0.0406
_diffrn_reflns_Laue_measured_fraction_full 0.999
_diffrn_reflns_Laue_measured_fraction_max 0.974
_diffrn_reflns_limit_h_max 9
_diffrn_reflns_limit_h_min -15
_diffrn_reflns_limit_k_max 18
_diffrn_reflns_limit_k_min -19
_diffrn_reflns_limit_l_max 23
_diffrn_reflns_limit_l_min -23
_diffrn_reflns_number 23450
_diffrn_reflns_point_group_measured_fraction_full 0.999
_diffrn_reflns_point_group_measured_fraction_max 0.974
_diffrn_reflns_theta_full 67.684
_diffrn_reflns_theta_max 73.094
_diffrn_reflns_theta_min 3.671
_diffrn_source 'micro-focus sealed X-ray tube'
_diffrn_source_type 'SuperNova (Cu) X-ray Source'
_exptl_absorpt_coefficient_mu 3.171
_exptl_absorpt_correction_T_max 1.00000
_exptl_absorpt_correction_T_min 0.77914
_exptl_absorpt_correction_type multi-scan
_exptl_absorpt_process_details
;
CrysAlisPro 1.171.42.49 (Rigaku Oxford Diffraction, 2022)
Empirical absorption correction using spherical harmonics,
implemented in SCALE3 ABSPACK scaling algorithm.
;
_exptl_crystal_colour orange
_exptl_crystal_density_diffrn 1.364
_exptl_crystal_description needle
_exptl_crystal_F_000 1408
_exptl_crystal_recrystallization_method 'Re-crystallisation from solvent: dichloromethane/methanol mixture (2:1)'
_exptl_crystal_size_max 0.300
_exptl_crystal_size_mid 0.080
_exptl_crystal_size_min 0.050
_refine_diff_density_max 0.628
_refine_diff_density_min -0.407
_refine_diff_density_rms 0.058
_refine_ls_extinction_method none
_refine_ls_goodness_of_fit_ref 1.032
_refine_ls_hydrogen_treatment constr
_refine_ls_matrix_type full
_refine_ls_number_parameters 777
_refine_ls_number_reflns 12894
_refine_ls_number_restraints 0
_refine_ls_restrained_S_all 1.032
_refine_ls_R_factor_all 0.0479
_refine_ls_R_factor_gt 0.0385
_refine_ls_shift/su_max 0.001
_refine_ls_shift/su_mean 0.000
_refine_ls_structure_factor_coef Fsqd
_refine_ls_weighting_details 'w=1/[\s^2^(Fo^2^)+(0.0476P)^2^+1.4802P] where P=(Fo^2^+2Fc^2^)/3'
_refine_ls_weighting_scheme calc
_refine_ls_wR_factor_gt 0.0960
_refine_ls_wR_factor_ref 0.1017
_reflns_Friedel_coverage 0.000
_reflns_number_gt 10897
_reflns_number_total 12894
_reflns_threshold_expression 'I > 2\s(I)'
_cod_data_source_file d4ce01268b2.cif
_cod_data_source_block Ni-L2
_cod_database_code 7249838
_shelx_shelxl_version_number 2018/3
_shelx_space_group_comment
;
The symmetry employed for this shelxl refinement is uniquely defined
by the following loop, which should always be used as a source of
symmetry information in preference to the above space-group names.
They are only intended as comments.
;
_shelx_estimated_absorpt_t_min 0.450
_shelx_estimated_absorpt_t_max 0.858
_oxdiff_exptl_absorpt_empirical_full_min 0.670
_oxdiff_exptl_absorpt_empirical_full_max 1.314
_oxdiff_exptl_absorpt_empirical_details
;
Empirical correction (ABSPACK) includes:
- Absorption correction using spherical harmonics
- Frame scaling
;

loop_
_space_group_symop_operation_xyz
'x, y, z'
'-x, -y, -z'

loop_
_atom_site_label
_atom_site_type_symbol
_atom_site_fract_x
_atom_site_fract_y
_atom_site_fract_z
_atom_site_U_iso_or_equiv
_atom_site_adp_type
_atom_site_occupancy
_atom_site_site_symmetry_order
_atom_site_calc_flag
_atom_site_refinement_flags_posn
_atom_site_refinement_flags_adp
_atom_site_refinement_flags_occupancy
_atom_site_disorder_assembly
_atom_site_disorder_group
Ni1 Ni 0.53870(3) 0.24348(3) 0.74581(2) 0.02267(9) Uani 1 1 d . . . . .
P1 P 0.57932(5) 0.24916(4) 0.85267(3) 0.02493(12) Uani 1 1 d . . . . .
P2 P 0.67359(4) 0.33104(4) 0.68605(3) 0.02255(11) Uani 1 1 d . . . . .
S1 S 0.50473(4) 0.21926(4) 0.64401(3) 0.02706(12) Uani 1 1 d . . . . .
S2 S 0.39195(5) 0.16232(4) 0.79345(3) 0.03136(13) Uani 1 1 d . . . . .
O1 O 0.08895(17) 0.10047(17) 0.49705(13) 0.0522(5) Uani 1 1 d . . . . .
N1 N 0.1565(2) 0.0415(3) 0.78529(17) 0.0663(9) Uani 1 1 d . . . . .
C1 C 0.76447(19) 0.32266(16) 0.75860(14) 0.0280(5) Uani 1 1 d . . . . .
H1A H 0.808418 0.263344 0.773558 0.034 Uiso 1 1 calc R U . . .
H1B H 0.816346 0.372835 0.737527 0.034 Uiso 1 1 calc R U . . .
C2 C 0.6897(2) 0.33004(16) 0.82853(14) 0.0296(5) Uani 1 1 d . . . . .
H2A H 0.656809 0.393371 0.816162 0.035 Uiso 1 1 calc R U . . .
H2B H 0.733108 0.314470 0.872986 0.035 Uiso 1 1 calc R U . . .
C3 C 0.6441(2) 0.14199(16) 0.91352(15) 0.0324(5) Uani 1 1 d . . . . .
C4 C 0.6921(3) 0.0801(2) 0.88159(19) 0.0484(7) Uani 1 1 d . . . . .
H4 H 0.686275 0.091038 0.828893 0.058 Uiso 1 1 calc R U . . .
C5 C 0.7496(3) 0.0011(2) 0.9269(3) 0.0704(11) Uani 1 1 d . . . . .
H5 H 0.784125 -0.041173 0.904608 0.085 Uiso 1 1 calc R U . . .
C6 C 0.7565(3) -0.0159(2) 1.0030(3) 0.0687(12) Uani 1 1 d . . . . .
H6 H 0.795068 -0.070123 1.033650 0.082 Uiso 1 1 calc R U . . .
C7 C 0.7078(3) 0.0451(2) 1.0353(2) 0.0650(11) Uani 1 1 d . . . . .
H7 H 0.712499 0.032864 1.088386 0.078 Uiso 1 1 calc R U . . .
C8 C 0.6518(3) 0.1245(2) 0.99119(19) 0.0521(8) Uani 1 1 d . . . . .
H8 H 0.618803 0.166971 1.013766 0.063 Uiso 1 1 calc R U . . .
C9 C 0.4730(2) 0.27886(17) 0.91857(14) 0.0307(5) Uani 1 1 d . . . . .
C10 C 0.3907(3) 0.2171(2) 0.95894(19) 0.0512(8) Uani 1 1 d . . . . .
H10 H 0.391903 0.160695 0.951585 0.061 Uiso 1 1 calc R U . . .
C11 C 0.3077(3) 0.2372(2) 1.0094(2) 0.0624(10) Uani 1 1 d . . . . .
H11 H 0.251229 0.195518 1.035563 0.075 Uiso 1 1 calc R U . . .
C12 C 0.3071(3) 0.3182(2) 1.02187(18) 0.0537(8) Uani 1 1 d . . . . .
H12 H 0.252084 0.331072 1.058165 0.064 Uiso 1 1 calc R U . . .
C13 C 0.3865(2) 0.3799(2) 0.98140(17) 0.0413(6) Uani 1 1 d . . . . .
H13 H 0.385128 0.436013 0.989189 0.050 Uiso 1 1 calc R U . . .
C14 C 0.4689(2) 0.36119(17) 0.92916(15) 0.0323(5) Uani 1 1 d . . . . .
H14 H 0.522339 0.404979 0.900761 0.039 Uiso 1 1 calc R U . . .
C15 C 0.76127(18) 0.30787(16) 0.60834(14) 0.0270(5) Uani 1 1 d . . . . .
C16 C 0.8096(2) 0.21941(18) 0.62430(17) 0.0376(6) Uani 1 1 d . . . . .
H16 H 0.794404 0.173098 0.674078 0.045 Uiso 1 1 calc R U . . .
C17 C 0.8799(2) 0.1993(2) 0.56727(19) 0.0467(7) Uani 1 1 d . . . . .
H17 H 0.914078 0.139447 0.578546 0.056 Uiso 1 1 calc R U . . .
C18 C 0.9006(2) 0.2660(2) 0.49387(18) 0.0464(7) Uani 1 1 d . . . . .
H18 H 0.948922 0.251867 0.455062 0.056 Uiso 1 1 calc R U . . .
C19 C 0.8505(2) 0.3530(2) 0.47749(16) 0.0386(6) Uani 1 1 d . . . . .
H19 H 0.863422 0.398417 0.426984 0.046 Uiso 1 1 calc R U . . .
C20 C 0.78130(19) 0.37453(17) 0.53439(14) 0.0301(5) Uani 1 1 d . . . . .
H20 H 0.747684 0.434619 0.522916 0.036 Uiso 1 1 calc R U . . .
C21 C 0.62731(18) 0.45094(15) 0.64378(13) 0.0239(4) Uani 1 1 d . . . . .
C22 C 0.53351(19) 0.47337(17) 0.60404(14) 0.0285(5) Uani 1 1 d . . . . .
H22 H 0.492460 0.426104 0.602864 0.034 Uiso 1 1 calc R U . . .
C23 C 0.5000(2) 0.56439(18) 0.56626(15) 0.0351(5) Uani 1 1 d . . . . .
H23 H 0.437377 0.579314 0.537988 0.042 Uiso 1 1 calc R U . . .
C24 C 0.5573(2) 0.63361(18) 0.56949(16) 0.0383(6) Uani 1 1 d . . . . .
H24 H 0.533611 0.695914 0.543882 0.046 Uiso 1 1 calc R U . . .
C25 C 0.6490(2) 0.61209(18) 0.61000(17) 0.0391(6) Uani 1 1 d . . . . .
H25 H 0.687827 0.659694 0.612711 0.047 Uiso 1 1 calc R U . . .
C26 C 0.6847(2) 0.52134(17) 0.64668(15) 0.0329(5) Uani 1 1 d . . . . .
H26 H 0.748390 0.506979 0.673896 0.039 Uiso 1 1 calc R U . . .
C27 C 0.39190(18) 0.15841(16) 0.70133(15) 0.0281(5) Uani 1 1 d . . . . .
C28 C 0.31525(19) 0.11815(17) 0.68023(15) 0.0297(5) Uani 1 1 d . . . . .
C29 C 0.2275(2) 0.0760(2) 0.73913(17) 0.0411(6) Uani 1 1 d . . . . .
C30 C 0.3088(2) 0.11751(16) 0.60214(15) 0.0326(5) Uani 1 1 d . . . . .
C31 C 0.2048(2) 0.11397(18) 0.58047(16) 0.0365(6) Uani 1 1 d . . . . .
H31 H 0.140104 0.113608 0.615395 0.044 Uiso 1 1 calc R U . . .
C32 C 0.1941(2) 0.11095(19) 0.50860(17) 0.0391(6) Uani 1 1 d . . . . .
C33 C 0.0742(3) 0.0909(3) 0.4264(2) 0.0590(9) Uani 1 1 d . . . . .
H33A H 0.095451 0.146817 0.382523 0.088 Uiso 1 1 calc R U . . .
H33B H -0.003816 0.080782 0.426638 0.088 Uiso 1 1 calc R U . . .
H33C H 0.120998 0.038475 0.421667 0.088 Uiso 1 1 calc R U . . .
C34 C 0.2865(2) 0.1158(2) 0.45545(17) 0.0406(6) Uani 1 1 d . . . . .
H34 H 0.279427 0.117661 0.405139 0.049 Uiso 1 1 calc R U . . .
C35 C 0.3904(2) 0.1178(2) 0.47776(18) 0.0433(6) Uani 1 1 d . . . . .
H35 H 0.455020 0.119472 0.442467 0.052 Uiso 1 1 calc R U . . .
C36 C 0.4013(2) 0.1174(2) 0.55005(17) 0.0399(6) Uani 1 1 d . . . . .
H36 H 0.473221 0.117095 0.564215 0.048 Uiso 1 1 calc R U . . .
Ni2 Ni 0.04798(3) 0.55209(3) 0.77205(2) 0.02307(9) Uani 1 1 d . . . . .
P3 P 0.21046(4) 0.59442(4) 0.77051(4) 0.02486(12) Uani 1 1 d . . . . .
P4 P 0.12590(4) 0.41904(4) 0.78113(3) 0.02221(11) Uani 1 1 d . . . . .
S3 S -0.03332(5) 0.68732(4) 0.75373(5) 0.03779(16) Uani 1 1 d . . . . .
S4 S -0.12687(4) 0.52096(4) 0.78899(4) 0.02678(12) Uani 1 1 d . . . . .
O2 O -0.19491(18) 0.99141(14) 0.74545(16) 0.0570(6) Uani 1 1 d . . . . .
N2 N -0.42230(18) 0.56350(17) 0.81265(17) 0.0458(6) Uani 1 1 d . . . . .
C41 C 0.26910(17) 0.41493(16) 0.80248(14) 0.0248(4) Uani 1 1 d . . . . .
H41A H 0.270408 0.400140 0.858526 0.030 Uiso 1 1 calc R U . . .
H41B H 0.314631 0.366864 0.788212 0.030 Uiso 1 1 calc R U . . .
C42 C 0.31618(17) 0.50898(16) 0.75553(14) 0.0271(5) Uani 1 1 d . . . . .
H42A H 0.330542 0.518401 0.699904 0.033 Uiso 1 1 calc R U . . .
H42B H 0.386648 0.513836 0.773891 0.033 Uiso 1 1 calc R U . . .
C43 C 0.24781(19) 0.70656(17) 0.70276(16) 0.0327(5) Uani 1 1 d . . . . .
C44 C 0.2968(2) 0.7187(2) 0.62911(18) 0.0441(7) Uani 1 1 d . . . . .
H44 H 0.316639 0.666870 0.615062 0.053 Uiso 1 1 calc R U . . .
C45 C 0.3177(3) 0.8062(2) 0.5750(2) 0.0603(9) Uani 1 1 d . . . . .
H45 H 0.350546 0.814522 0.523977 0.072 Uiso 1 1 calc R U . . .
C46 C 0.2897(3) 0.8813(2) 0.5967(3) 0.0672(11) Uani 1 1 d . . . . .
H46 H 0.305680 0.941107 0.560702 0.081 Uiso 1 1 calc R U . . .
C47 C 0.2388(3) 0.8696(2) 0.6703(3) 0.0665(11) Uani 1 1 d . . . . .
H47 H 0.219253 0.921323 0.684527 0.080 Uiso 1 1 calc R U . . .
C48 C 0.2164(3) 0.7828(2) 0.7228(2) 0.0502(7) Uani 1 1 d . . . . .
H48 H 0.179487 0.774920 0.772758 0.060 Uiso 1 1 calc R U . . .
C49 C 0.22943(18) 0.59367(17) 0.86453(15) 0.0302(5) Uani 1 1 d . . . . .
C50 C 0.1545(2) 0.5521(2) 0.92838(17) 0.0385(6) Uani 1 1 d . . . . .
H50 H 0.090460 0.527428 0.921814 0.046 Uiso 1 1 calc R U . . .
C51 C 0.1714(2) 0.5458(2) 1.00171(18) 0.0469(7) Uani 1 1 d . . . . .
H51 H 0.120932 0.515098 1.045352 0.056 Uiso 1 1 calc R U . . .
C52 C 0.2624(2) 0.5846(2) 1.01071(19) 0.0480(7) Uani 1 1 d . . . . .
H52 H 0.273394 0.581999 1.060573 0.058 Uiso 1 1 calc R U . . .
C53 C 0.3369(2) 0.6269(2) 0.9480(2) 0.0475(7) Uani 1 1 d . . . . .
H53 H 0.399250 0.653425 0.954745 0.057 Uiso 1 1 calc R U . . .
C54 C 0.3219(2) 0.6312(2) 0.87490(18) 0.0388(6) Uani 1 1 d . . . . .
H54 H 0.374393 0.659755 0.831878 0.047 Uiso 1 1 calc R U . . .
C55 C 0.06496(19) 0.31696(17) 0.85328(16) 0.0338(5) Uani 1 1 d . . . . .
C56 C 0.0276(4) 0.3180(2) 0.9255(2) 0.0731(12) Uani 1 1 d . . . . .
H56 H 0.034242 0.371307 0.936173 0.088 Uiso 1 1 calc R U . . .
C57 C -0.0202(4) 0.2413(3) 0.9834(3) 0.0958(18) Uani 1 1 d . . . . .
H57 H -0.044306 0.241996 1.033532 0.115 Uiso 1 1 calc R U . . .
C58 C -0.0321(3) 0.1658(3) 0.9679(3) 0.0758(13) Uani 1 1 d . . . . .
H58 H -0.065762 0.114222 1.007053 0.091 Uiso 1 1 calc R U . . .
C59 C 0.0043(3) 0.1635(2) 0.8957(3) 0.0692(11) Uani 1 1 d . . . . .
H59 H -0.004548 0.110463 0.885222 0.083 Uiso 1 1 calc R U . . .
C60 C 0.0543(3) 0.2392(2) 0.8378(2) 0.0520(8) Uani 1 1 d . . . . .
H60 H 0.080675 0.237426 0.788337 0.062 Uiso 1 1 calc R U . . .
C61 C 0.13524(18) 0.40282(15) 0.68972(14) 0.0261(4) Uani 1 1 d . . . . .
C62 C 0.2305(2) 0.36652(18) 0.65876(16) 0.0345(5) Uani 1 1 d . . . . .
H62 H 0.295682 0.352013 0.684433 0.041 Uiso 1 1 calc R U . . .
C63 C 0.2309(2) 0.3513(2) 0.59057(17) 0.0409(6) Uani 1 1 d . . . . .
H63 H 0.296692 0.327677 0.569207 0.049 Uiso 1 1 calc R U . . .
C64 C 0.1358(2) 0.3706(2) 0.55393(17) 0.0454(7) Uani 1 1 d . . . . .
H64 H 0.135280 0.358675 0.508075 0.055 Uiso 1 1 calc R U . . .
C65 C 0.0413(2) 0.4072(3) 0.58420(18) 0.0502(8) Uani 1 1 d . . . . .
H65 H -0.024323 0.420294 0.559057 0.060 Uiso 1 1 calc R U . . .
C66 C 0.0414(2) 0.4251(2) 0.65103(16) 0.0385(6) Uani 1 1 d . . . . .
H66 H -0.023047 0.452599 0.670244 0.046 Uiso 1 1 calc R U . . .
C67 C -0.16114(18) 0.63721(16) 0.77377(14) 0.0266(5) Uani 1 1 d . . . . .
C68 C -0.26597(18) 0.67556(16) 0.77823(14) 0.0272(5) Uani 1 1 d . . . . .
C69 C -0.35260(19) 0.61334(17) 0.79743(16) 0.0329(5) Uani 1 1 d . . . . .
C70 C -0.30185(19) 0.77261(17) 0.76474(15) 0.0307(5) Uani 1 1 d . . . . .
C71 C -0.2284(2) 0.83505(18) 0.76424(17) 0.0351(5) Uani 1 1 d . . . . .
H71 H -0.154056 0.814930 0.774766 0.042 Uiso 1 1 calc R U . . .
C72 C -0.2630(2) 0.92573(19) 0.74857(19) 0.0417(6) Uani 1 1 d . . . . .
C73 C -0.0814(3) 0.9642(2) 0.7569(2) 0.0591(9) Uani 1 1 d . . . . .
H73A H -0.047898 0.937868 0.718720 0.089 Uiso 1 1 calc R U . . .
H73B H -0.076847 0.918201 0.809200 0.089 Uiso 1 1 calc R U . . .
H73C H -0.041390 1.017696 0.750503 0.089 Uiso 1 1 calc R U . . .
C74 C -0.3710(3) 0.9570(2) 0.7333(2) 0.0558(9) Uani 1 1 d . . . . .
H74 H -0.394286 1.019552 0.722329 0.067 Uiso 1 1 calc R U . . .
C75 C -0.4438(2) 0.8957(2) 0.7343(2) 0.0589(9) Uani 1 1 d . . . . .
H75 H -0.518316 0.916122 0.724377 0.071 Uiso 1 1 calc R U . . .
C76 C -0.4100(2) 0.8037(2) 0.7496(2) 0.0471(7) Uani 1 1 d . . . . .
H76 H -0.461244 0.762318 0.749591 0.056 Uiso 1 1 calc R U . . .

loop_
_atom_site_aniso_label
_atom_site_aniso_U_11
_atom_site_aniso_U_22
_atom_site_aniso_U_33
_atom_site_aniso_U_23
_atom_site_aniso_U_13
_atom_site_aniso_U_12
Ni1 0.02307(18) 0.02110(18) 0.0254(2) -0.00912(15) -0.00329(14) -0.00511(14)
P1 0.0309(3) 0.0206(3) 0.0242(3) -0.0077(2) -0.0050(2) -0.0051(2)
P2 0.0228(2) 0.0199(3) 0.0256(3) -0.0081(2) -0.0041(2) -0.00368(19)
S1 0.0271(3) 0.0291(3) 0.0286(3) -0.0132(2) -0.0027(2) -0.0082(2)
S2 0.0297(3) 0.0353(3) 0.0292(3) -0.0105(2) -0.0007(2) -0.0121(2)
O1 0.0415(11) 0.0757(16) 0.0535(13) -0.0381(12) -0.0139(9) 0.0028(10)
N1 0.0605(17) 0.098(3) 0.0464(16) -0.0260(16) 0.0007(13) -0.0420(18)
C1 0.0283(11) 0.0233(11) 0.0323(12) -0.0072(9) -0.0090(9) -0.0057(8)
C2 0.0378(12) 0.0245(11) 0.0277(12) -0.0080(9) -0.0075(9) -0.0084(9)
C3 0.0318(12) 0.0222(11) 0.0386(14) -0.0030(10) -0.0100(10) -0.0055(9)
C4 0.0547(17) 0.0305(14) 0.0481(18) -0.0046(13) 0.0007(13) 0.0013(12)
C5 0.067(2) 0.0341(17) 0.084(3) -0.0023(18) 0.008(2) 0.0119(15)
C6 0.0471(17) 0.0377(17) 0.087(3) 0.0187(18) -0.0178(18) -0.0009(14)
C7 0.079(2) 0.0439(19) 0.057(2) 0.0098(16) -0.0373(19) -0.0101(17)
C8 0.072(2) 0.0383(16) 0.0427(17) -0.0055(13) -0.0245(15) -0.0021(14)
C9 0.0358(12) 0.0295(12) 0.0271(12) -0.0103(10) -0.0053(9) -0.0021(10)
C10 0.0667(19) 0.0392(16) 0.0473(18) -0.0206(14) 0.0174(15) -0.0160(14)
C11 0.073(2) 0.052(2) 0.057(2) -0.0220(17) 0.0287(18) -0.0189(17)
C12 0.069(2) 0.0540(19) 0.0356(16) -0.0195(14) 0.0070(14) 0.0014(16)
C13 0.0457(15) 0.0429(15) 0.0451(16) -0.0266(13) -0.0181(12) 0.0120(12)
C14 0.0327(12) 0.0315(12) 0.0375(14) -0.0158(11) -0.0127(10) 0.0014(10)
C15 0.0240(10) 0.0281(11) 0.0314(12) -0.0135(10) -0.0029(9) -0.0037(9)
C16 0.0387(13) 0.0294(13) 0.0403(15) -0.0100(11) 0.0001(11) 0.0007(10)
C17 0.0471(15) 0.0387(15) 0.0552(19) -0.0236(14) 0.0019(13) 0.0065(12)
C18 0.0449(15) 0.0566(18) 0.0441(16) -0.0303(15) 0.0052(12) 0.0003(13)
C19 0.0427(14) 0.0446(15) 0.0297(13) -0.0150(12) -0.0009(11) -0.0066(12)
C20 0.0323(11) 0.0294(12) 0.0302(12) -0.0121(10) -0.0051(9) -0.0031(9)
C21 0.0278(10) 0.0204(10) 0.0236(11) -0.0084(9) -0.0021(8) -0.0021(8)
C22 0.0282(11) 0.0291(12) 0.0305(12) -0.0140(10) -0.0031(9) 0.0003(9)
C23 0.0359(12) 0.0362(13) 0.0323(13) -0.0131(11) -0.0086(10) 0.0104(10)
C24 0.0520(15) 0.0244(12) 0.0329(14) -0.0071(10) -0.0031(11) 0.0068(11)
C25 0.0506(15) 0.0260(12) 0.0424(15) -0.0138(11) -0.0030(12) -0.0080(11)
C26 0.0395(13) 0.0251(12) 0.0348(13) -0.0090(10) -0.0102(10) -0.0050(10)
C27 0.0255(10) 0.0234(11) 0.0352(13) -0.0103(10) -0.0037(9) -0.0027(8)
C28 0.0280(11) 0.0279(12) 0.0345(13) -0.0117(10) -0.0034(9) -0.0061(9)
C29 0.0357(13) 0.0520(17) 0.0408(15) -0.0193(13) -0.0033(12) -0.0181(12)
C30 0.0360(12) 0.0241(11) 0.0388(14) -0.0119(10) -0.0059(10) -0.0034(9)
C31 0.0357(13) 0.0364(14) 0.0392(14) -0.0159(11) -0.0037(11) -0.0035(10)
C32 0.0399(14) 0.0383(14) 0.0430(15) -0.0183(12) -0.0090(11) -0.0004(11)
C33 0.0541(18) 0.085(3) 0.053(2) -0.0399(19) -0.0157(15) -0.0009(17)
C34 0.0476(15) 0.0400(15) 0.0360(14) -0.0147(12) -0.0050(12) -0.0072(12)
C35 0.0417(14) 0.0454(16) 0.0462(16) -0.0206(13) 0.0024(12) -0.0131(12)
C36 0.0370(13) 0.0433(15) 0.0468(16) -0.0236(13) -0.0021(11) -0.0107(11)
Ni2 0.01629(17) 0.02115(19) 0.0351(2) -0.01347(16) -0.00643(14) 0.00127(13)
P3 0.0179(2) 0.0258(3) 0.0367(3) -0.0177(2) -0.0049(2) -0.0001(2)
P4 0.0180(2) 0.0203(3) 0.0295(3) -0.0101(2) -0.0051(2) 0.00110(19)
S3 0.0198(3) 0.0224(3) 0.0728(5) -0.0198(3) -0.0057(3) 0.0003(2)
S4 0.0196(2) 0.0225(3) 0.0409(3) -0.0144(2) -0.0055(2) -0.00013(19)
O2 0.0484(12) 0.0327(11) 0.0987(19) -0.0332(12) -0.0125(12) -0.0008(9)
N2 0.0278(11) 0.0356(12) 0.0738(18) -0.0220(12) 0.0022(11) -0.0052(9)
C41 0.0175(9) 0.0289(11) 0.0314(12) -0.0150(10) -0.0072(8) 0.0047(8)
C42 0.0190(10) 0.0301(12) 0.0365(13) -0.0174(10) -0.0034(9) 0.0002(8)
C43 0.0229(10) 0.0257(12) 0.0515(16) -0.0149(11) -0.0061(10) -0.0044(9)
C44 0.0404(14) 0.0327(14) 0.0539(18) -0.0114(13) -0.0012(12) -0.0026(11)
C45 0.0487(17) 0.0439(18) 0.067(2) -0.0007(16) 0.0079(16) -0.0050(14)
C46 0.0520(19) 0.0280(15) 0.100(3) -0.0019(17) 0.0000(19) -0.0064(13)
C47 0.061(2) 0.0286(15) 0.107(3) -0.0243(18) -0.003(2) -0.0047(14)
C48 0.0511(16) 0.0320(14) 0.069(2) -0.0222(15) -0.0030(15) -0.0032(12)
C49 0.0235(10) 0.0362(13) 0.0407(14) -0.0251(11) -0.0086(9) 0.0047(9)
C50 0.0248(11) 0.0555(17) 0.0470(16) -0.0326(14) -0.0036(10) -0.0016(11)
C51 0.0357(14) 0.070(2) 0.0465(17) -0.0373(16) -0.0019(12) 0.0037(13)
C52 0.0471(15) 0.066(2) 0.0508(18) -0.0446(17) -0.0128(13) 0.0095(14)
C53 0.0387(14) 0.0601(19) 0.063(2) -0.0405(17) -0.0195(13) 0.0002(13)
C54 0.0276(12) 0.0454(15) 0.0531(17) -0.0278(13) -0.0068(11) -0.0036(11)
C55 0.0218(10) 0.0253(12) 0.0446(15) -0.0043(11) -0.0008(10) 0.0024(9)
C56 0.099(3) 0.0387(17) 0.065(2) -0.0162(17) 0.039(2) -0.0065(18)
C57 0.115(4) 0.057(2) 0.079(3) -0.009(2) 0.059(3) -0.003(2)
C58 0.0480(18) 0.044(2) 0.097(3) 0.008(2) 0.0176(19) -0.0067(15)
C59 0.078(2) 0.0378(18) 0.080(3) 0.0014(17) -0.026(2) -0.0197(17)
C60 0.068(2) 0.0320(15) 0.0536(19) -0.0056(13) -0.0211(16) -0.0133(14)
C61 0.0262(10) 0.0223(10) 0.0311(12) -0.0104(9) -0.0049(9) -0.0034(8)
C62 0.0349(12) 0.0347(13) 0.0377(14) -0.0184(11) -0.0111(10) 0.0106(10)
C63 0.0473(15) 0.0405(15) 0.0388(15) -0.0212(12) -0.0057(12) 0.0074(12)
C64 0.0527(16) 0.0574(18) 0.0357(15) -0.0250(14) -0.0069(12) -0.0116(14)
C65 0.0341(14) 0.083(2) 0.0400(16) -0.0257(16) -0.0104(12) -0.0134(14)
C66 0.0218(11) 0.0585(17) 0.0388(15) -0.0209(13) -0.0045(10) -0.0054(11)
C67 0.0255(10) 0.0227(11) 0.0332(12) -0.0112(9) -0.0057(9) -0.0012(8)
C68 0.0218(10) 0.0256(11) 0.0352(13) -0.0132(10) -0.0017(9) -0.0010(8)
C69 0.0224(11) 0.0294(12) 0.0475(15) -0.0173(11) -0.0011(10) 0.0034(9)
C70 0.0274(11) 0.0267(12) 0.0369(13) -0.0122(10) -0.0018(9) 0.0021(9)
C71 0.0278(11) 0.0310(13) 0.0496(16) -0.0195(12) -0.0056(10) 0.0039(10)
C72 0.0370(13) 0.0311(13) 0.0615(19) -0.0223(13) -0.0061(12) -0.0009(11)
C73 0.0454(16) 0.0501(19) 0.096(3) -0.0404(19) -0.0145(17) -0.0051(14)
C74 0.0459(16) 0.0285(14) 0.093(3) -0.0245(16) -0.0133(16) 0.0114(12)
C75 0.0328(14) 0.0405(17) 0.103(3) -0.0263(18) -0.0149(16) 0.0119(12)
C76 0.0283(13) 0.0337(14) 0.078(2) -0.0204(14) -0.0057(13) 0.0019(11)

loop_
_atom_type_symbol
_atom_type_description
_atom_type_scat_dispersion_real
_atom_type_scat_dispersion_imag
_atom_type_scat_source
C C 0.0181 0.0091 'International Tables Vol C Tables 4.2.6.8 and 6.1.1.4'
H H 0.0000 0.0000 'International Tables Vol C Tables 4.2.6.8 and 6.1.1.4'
N N 0.0311 0.0180 'International Tables Vol C Tables 4.2.6.8 and 6.1.1.4'
O O 0.0492 0.0322 'International Tables Vol C Tables 4.2.6.8 and 6.1.1.4'
P P 0.2955 0.4335 'International Tables Vol C Tables 4.2.6.8 and 6.1.1.4'
S S 0.3331 0.5567 'International Tables Vol C Tables 4.2.6.8 and 6.1.1.4'
Ni Ni -3.0029 0.5091 'International Tables Vol C Tables 4.2.6.8 and 6.1.1.4'

loop_
_geom_angle_atom_site_label_1
_geom_angle_atom_site_label_2
_geom_angle_atom_site_label_3
_geom_angle
_geom_angle_site_symmetry_1
_geom_angle_site_symmetry_3
_geom_angle_publ_flag
P2 Ni1 P1 87.80(2) . . ?
P2 Ni1 S1 95.02(3) . . ?
P1 Ni1 S1 172.69(3) . . ?
P2 Ni1 S2 173.00(3) . . ?
P1 Ni1 S2 98.26(3) . . ?
S1 Ni1 S2 79.38(2) . . ?
C9 P1 C3 103.99(12) . . ?
C9 P1 C2 106.88(11) . . ?
C3 P1 C2 102.76(11) . . ?
C9 P1 Ni1 120.83(8) . . ?
C3 P1 Ni1 112.42(9) . . ?
C2 P1 Ni1 108.38(8) . . ?
C15 P2 C21 104.92(11) . . ?
C15 P2 C1 106.70(11) . . ?
C21 P2 C1 106.40(10) . . ?
C15 P2 Ni1 118.37(7) . . ?
C21 P2 Ni1 112.66(7) . . ?
C1 P2 Ni1 107.08(8) . . ?
C27 S1 Ni1 87.41(8) . . ?
C27 S2 Ni1 87.11(8) . . ?
C32 O1 C33 117.7(2) . . ?
C2 C1 P2 106.98(15) . . ?
C2 C1 H1A 110.3 . . ?
P2 C1 H1A 110.3 . . ?
C2 C1 H1B 110.3 . . ?
P2 C1 H1B 110.3 . . ?
H1A C1 H1B 108.6 . . ?
C1 C2 P1 107.63(15) . . ?
C1 C2 H2A 110.2 . . ?
P1 C2 H2A 110.2 . . ?
C1 C2 H2B 110.2 . . ?
P1 C2 H2B 110.2 . . ?
H2A C2 H2B 108.5 . . ?
C4 C3 C8 119.6(3) . . ?
C4 C3 P1 119.7(2) . . ?
C8 C3 P1 120.6(2) . . ?
C3 C4 C5 119.7(3) . . ?
C3 C4 H4 120.2 . . ?
C5 C4 H4 120.2 . . ?
C6 C5 C4 120.5(4) . . ?
C6 C5 H5 119.8 . . ?
C4 C5 H5 119.8 . . ?
C5 C6 C7 120.0(3) . . ?
C5 C6 H6 120.0 . . ?
C7 C6 H6 120.0 . . ?
C6 C7 C8 120.5(4) . . ?
C6 C7 H7 119.7 . . ?
C8 C7 H7 119.7 . . ?
C7 C8 C3 119.7(3) . . ?
C7 C8 H8 120.1 . . ?
C3 C8 H8 120.1 . . ?
C14 C9 C10 118.8(2) . . ?
C14 C9 P1 122.4(2) . . ?
C10 C9 P1 118.8(2) . . ?
C11 C10 C9 120.7(3) . . ?
C11 C10 H10 119.7 . . ?
C9 C10 H10 119.7 . . ?
C10 C11 C12 120.0(3) . . ?
C10 C11 H11 120.0 . . ?
C12 C11 H11 120.0 . . ?
C13 C12 C11 119.6(3) . . ?
C13 C12 H12 120.2 . . ?
C11 C12 H12 120.2 . . ?
C12 C13 C14 120.8(3) . . ?
C12 C13 H13 119.6 . . ?
C14 C13 H13 119.6 . . ?
C9 C14 C13 120.0(3) . . ?
C9 C14 H14 120.0 . . ?
C13 C14 H14 120.0 . . ?
C20 C15 C16 119.6(2) . . ?
C20 C15 P2 122.55(18) . . ?
C16 C15 P2 117.83(19) . . ?
C17 C16 C15 119.8(3) . . ?
C17 C16 H16 120.1 . . ?
C15 C16 H16 120.1 . . ?
C16 C17 C18 120.5(3) . . ?
C16 C17 H17 119.7 . . ?
C18 C17 H17 119.7 . . ?
C19 C18 C17 119.7(3) . . ?
C19 C18 H18 120.2 . . ?
C17 C18 H18 120.2 . . ?
C18 C19 C20 120.4(3) . . ?
C18 C19 H19 119.8 . . ?
C20 C19 H19 119.8 . . ?
C19 C20 C15 119.9(2) . . ?
C19 C20 H20 120.0 . . ?
C15 C20 H20 120.0 . . ?
C22 C21 C26 119.0(2) . . ?
C22 C21 P2 118.36(17) . . ?
C26 C21 P2 122.53(18) . . ?
C23 C22 C21 120.2(2) . . ?
C23 C22 H22 119.9 . . ?
C21 C22 H22 119.9 . . ?
C24 C23 C22 120.4(2) . . ?
C24 C23 H23 119.8 . . ?
C22 C23 H23 119.8 . . ?
C25 C24 C23 119.9(2) . . ?
C25 C24 H24 120.0 . . ?
C23 C24 H24 120.0 . . ?
C24 C25 C26 120.3(2) . . ?
C24 C25 H25 119.9 . . ?
C26 C25 H25 119.9 . . ?
C25 C26 C21 120.2(2) . . ?
C25 C26 H26 119.9 . . ?
C21 C26 H26 119.9 . . ?
C28 C27 S1 128.3(2) . . ?
C28 C27 S2 125.54(19) . . ?
S1 C27 S2 106.09(12) . . ?
C27 C28 C29 116.3(2) . . ?
C27 C28 C30 127.2(2) . . ?
C29 C28 C30 116.4(2) . . ?
N1 C29 C28 178.6(3) . . ?
C36 C30 C31 117.9(2) . . ?
C36 C30 C28 123.3(2) . . ?
C31 C30 C28 118.8(2) . . ?
C32 C31 C30 121.2(3) . . ?
C32 C31 H31 119.4 . . ?
C30 C31 H31 119.4 . . ?
O1 C32 C34 124.3(3) . . ?
O1 C32 C31 115.3(2) . . ?
C34 C32 C31 120.3(3) . . ?
O1 C33 H33A 109.5 . . ?
O1 C33 H33B 109.5 . . ?
H33A C33 H33B 109.5 . . ?
O1 C33 H33C 109.5 . . ?
H33A C33 H33C 109.5 . . ?
H33B C33 H33C 109.5 . . ?
C32 C34 C35 118.2(3) . . ?
C32 C34 H34 120.9 . . ?
C35 C34 H34 120.9 . . ?
C36 C35 C34 121.4(3) . . ?
C36 C35 H35 119.3 . . ?
C34 C35 H35 119.3 . . ?
C35 C36 C30 120.8(3) . . ?
C35 C36 H36 119.6 . . ?
C30 C36 H36 119.6 . . ?
P3 Ni2 P4 87.44(2) . . ?
P3 Ni2 S3 94.29(2) . . ?
P4 Ni2 S3 175.43(3) . . ?
P3 Ni2 S4 169.52(3) . . ?
P4 Ni2 S4 99.79(2) . . ?
S3 Ni2 S4 79.07(2) . . ?
C43 P3 C49 105.13(12) . . ?
C43 P3 C42 108.59(11) . . ?
C49 P3 C42 104.10(11) . . ?
C43 P3 Ni2 118.03(8) . . ?
C49 P3 Ni2 110.44(8) . . ?
C42 P3 Ni2 109.58(7) . . ?
C55 P4 C61 105.36(12) . . ?
C55 P4 C41 106.14(11) . . ?
C61 P4 C41 106.33(10) . . ?
C55 P4 Ni2 118.78(8) . . ?
C61 P4 Ni2 111.32(8) . . ?
C41 P4 Ni2 108.16(7) . . ?
C67 S3 Ni2 88.31(8) . . ?
C67 S4 Ni2 87.75(8) . . ?
C72 O2 C73 117.7(2) . . ?
C42 C41 P4 108.29(15) . . ?
C42 C41 H41A 110.0 . . ?
P4 C41 H41A 110.0 . . ?
C42 C41 H41B 110.0 . . ?
P4 C41 H41B 110.0 . . ?
H41A C41 H41B 108.4 . . ?
C41 C42 P3 106.23(15) . . ?
C41 C42 H42A 110.5 . . ?
P3 C42 H42A 110.5 . . ?
C41 C42 H42B 110.5 . . ?
P3 C42 H42B 110.5 . . ?
H42A C42 H42B 108.7 . . ?
C44 C43 C48 119.6(3) . . ?
C44 C43 P3 120.7(2) . . ?
C48 C43 P3 119.3(2) . . ?
C43 C44 C45 120.6(3) . . ?
C43 C44 H44 119.7 . . ?
C45 C44 H44 119.7 . . ?
C46 C45 C44 119.1(4) . . ?
C46 C45 H45 120.5 . . ?
C44 C45 H45 120.5 . . ?
C47 C46 C45 120.6(3) . . ?
C47 C46 H46 119.7 . . ?
C45 C46 H46 119.7 . . ?
C48 C47 C46 119.8(3) . . ?
C48 C47 H47 120.1 . . ?
C46 C47 H47 120.1 . . ?
C47 C48 C43 120.2(3) . . ?
C47 C48 H48 119.9 . . ?
C43 C48 H48 119.9 . . ?
C50 C49 C54 118.8(2) . . ?
C50 C49 P3 120.26(18) . . ?
C54 C49 P3 120.9(2) . . ?
C49 C50 C51 121.0(2) . . ?
C49 C50 H50 119.5 . . ?
C51 C50 H50 119.5 . . ?
C52 C51 C50 119.4(3) . . ?
C52 C51 H51 120.3 . . ?
C50 C51 H51 120.3 . . ?
C53 C52 C51 120.4(3) . . ?
C53 C52 H52 119.8 . . ?
C51 C52 H52 119.8 . . ?
C52 C53 C54 120.4(3) . . ?
C52 C53 H53 119.8 . . ?
C54 C53 H53 119.8 . . ?
C53 C54 C49 120.0(3) . . ?
C53 C54 H54 120.0 . . ?
C49 C54 H54 120.0 . . ?
C56 C55 C60 119.5(3) . . ?
C56 C55 P4 118.0(2) . . ?
C60 C55 P4 122.5(2) . . ?
C55 C56 C57 120.5(4) . . ?
C55 C56 H56 119.8 . . ?
C57 C56 H56 119.8 . . ?
C58 C57 C56 119.9(4) . . ?
C58 C57 H57 120.0 . . ?
C56 C57 H57 120.0 . . ?
C57 C58 C59 120.5(3) . . ?
C57 C58 H58 119.7 . . ?
C59 C58 H58 119.7 . . ?
C58 C59 C60 120.0(4) . . ?
C58 C59 H59 120.0 . . ?
C60 C59 H59 120.0 . . ?
C55 C60 C59 119.5(4) . . ?
C55 C60 H60 120.2 . . ?
C59 C60 H60 120.2 . . ?
C66 C61 C62 119.2(2) . . ?
C66 C61 P4 117.75(19) . . ?
C62 C61 P4 123.06(18) . . ?
C63 C62 C61 120.5(2) . . ?
C63 C62 H62 119.8 . . ?
C61 C62 H62 119.8 . . ?
C64 C63 C62 120.0(3) . . ?
C64 C63 H63 120.0 . . ?
C62 C63 H63 120.0 . . ?
C63 C64 C65 119.7(3) . . ?
C63 C64 H64 120.1 . . ?
C65 C64 H64 120.1 . . ?
C64 C65 C66 120.5(3) . . ?
C64 C65 H65 119.7 . . ?
C66 C65 H65 119.7 . . ?
C61 C66 C65 120.1(3) . . ?
C61 C66 H66 120.0 . . ?
C65 C66 H66 120.0 . . ?
C68 C67 S3 129.80(18) . . ?
C68 C67 S4 125.39(18) . . ?
S3 C67 S4 104.81(12) . . ?
C67 C68 C69 115.0(2) . . ?
C67 C68 C70 128.7(2) . . ?
C69 C68 C70 116.3(2) . . ?
N2 C69 C68 179.8(4) . . ?
C76 C70 C71 118.6(2) . . ?
C76 C70 C68 119.6(2) . . ?
C71 C70 C68 121.7(2) . . ?
C72 C71 C70 120.5(2) . . ?
C72 C71 H71 119.8 . . ?
C70 C71 H71 119.8 . . ?
O2 C72 C71 123.8(2) . . ?
O2 C72 C74 115.2(3) . . ?
C71 C72 C74 121.0(3) . . ?
O2 C73 H73A 109.5 . . ?
O2 C73 H73B 109.5 . . ?
H73A C73 H73B 109.5 . . ?
O2 C73 H73C 109.5 . . ?
H73A C73 H73C 109.5 . . ?
H73B C73 H73C 109.5 . . ?
C75 C74 C72 118.7(3) . . ?
C75 C74 H74 120.6 . . ?
C72 C74 H74 120.6 . . ?
C74 C75 C76 121.0(3) . . ?
C74 C75 H75 119.5 . . ?
C76 C75 H75 119.5 . . ?
C70 C76 C75 120.2(3) . . ?
C70 C76 H76 119.9 . . ?
C75 C76 H76 119.9 . . ?

loop_
_geom_bond_atom_site_label_1
_geom_bond_atom_site_label_2
_geom_bond_distance
_geom_bond_site_symmetry_2
_geom_bond_publ_flag
Ni1 P2 2.1559(6) . ?
Ni1 P1 2.1708(7) . ?
Ni1 S1 2.1888(7) . ?
Ni1 S2 2.1903(6) . ?
P1 C9 1.814(3) . ?
P1 C3 1.816(2) . ?
P1 C2 1.842(2) . ?
P2 C15 1.813(2) . ?
P2 C21 1.815(2) . ?
P2 C1 1.833(2) . ?
S1 C27 1.745(2) . ?
S2 C27 1.755(3) . ?
O1 C32 1.366(3) . ?
O1 C33 1.429(4) . ?
N1 C29 1.150(4) . ?
C1 C2 1.525(3) . ?
C1 H1A 0.9900 . ?
C1 H1B 0.9900 . ?
C2 H2A 0.9900 . ?
C2 H2B 0.9900 . ?
C3 C4 1.372(4) . ?
C3 C8 1.393(4) . ?
C4 C5 1.397(4) . ?
C4 H4 0.9500 . ?
C5 C6 1.364(6) . ?
C5 H5 0.9500 . ?
C6 C7 1.367(6) . ?
C6 H6 0.9500 . ?
C7 C8 1.384(4) . ?
C7 H7 0.9500 . ?
C8 H8 0.9500 . ?
C9 C14 1.383(3) . ?
C9 C10 1.400(4) . ?
C10 C11 1.383(4) . ?
C10 H10 0.9500 . ?
C11 C12 1.384(5) . ?
C11 H11 0.9500 . ?
C12 C13 1.375(5) . ?
C12 H12 0.9500 . ?
C13 C14 1.392(4) . ?
C13 H13 0.9500 . ?
C14 H14 0.9500 . ?
C15 C20 1.394(3) . ?
C15 C16 1.395(3) . ?
C16 C17 1.387(4) . ?
C16 H16 0.9500 . ?
C17 C18 1.388(4) . ?
C17 H17 0.9500 . ?
C18 C19 1.383(4) . ?
C18 H18 0.9500 . ?
C19 C20 1.389(4) . ?
C19 H19 0.9500 . ?
C20 H20 0.9500 . ?
C21 C22 1.395(3) . ?
C21 C26 1.396(3) . ?
C22 C23 1.385(3) . ?
C22 H22 0.9500 . ?
C23 C24 1.382(4) . ?
C23 H23 0.9500 . ?
C24 C25 1.381(4) . ?
C24 H24 0.9500 . ?
C25 C26 1.386(4) . ?
C25 H25 0.9500 . ?
C26 H26 0.9500 . ?
C27 C28 1.362(3) . ?
C28 C29 1.436(3) . ?
C28 C30 1.484(3) . ?
C30 C36 1.384(4) . ?
C30 C31 1.398(4) . ?
C31 C32 1.394(4) . ?
C31 H31 0.9500 . ?
C32 C34 1.382(4) . ?
C33 H33A 0.9800 . ?
C33 H33B 0.9800 . ?
C33 H33C 0.9800 . ?
C34 C35 1.397(4) . ?
C34 H34 0.9500 . ?
C35 C36 1.381(4) . ?
C35 H35 0.9500 . ?
C36 H36 0.9500 . ?
Ni2 P3 2.1483(6) . ?
Ni2 P4 2.1680(6) . ?
Ni2 S3 2.1804(7) . ?
Ni2 S4 2.1889(6) . ?
P3 C43 1.804(3) . ?
P3 C49 1.809(2) . ?
P3 C42 1.838(2) . ?
P4 C55 1.814(2) . ?
P4 C61 1.817(2) . ?
P4 C41 1.834(2) . ?
S3 C67 1.749(2) . ?
S4 C67 1.761(2) . ?
O2 C72 1.374(3) . ?
O2 C73 1.426(4) . ?
N2 C69 1.150(3) . ?
C41 C42 1.534(3) . ?
C41 H41A 0.9900 . ?
C41 H41B 0.9900 . ?
C42 H42A 0.9900 . ?
C42 H42B 0.9900 . ?
C43 C44 1.377(4) . ?
C43 C48 1.395(4) . ?
C44 C45 1.393(4) . ?
C44 H44 0.9500 . ?
C45 C46 1.390(5) . ?
C45 H45 0.9500 . ?
C46 C47 1.385(6) . ?
C46 H46 0.9500 . ?
C47 C48 1.378(5) . ?
C47 H47 0.9500 . ?
C48 H48 0.9500 . ?
C49 C50 1.386(4) . ?
C49 C54 1.396(3) . ?
C50 C51 1.387(4) . ?
C50 H50 0.9500 . ?
C51 C52 1.381(4) . ?
C51 H51 0.9500 . ?
C52 C53 1.373(5) . ?
C52 H52 0.9500 . ?
C53 C54 1.386(4) . ?
C53 H53 0.9500 . ?
C54 H54 0.9500 . ?
C55 C56 1.374(5) . ?
C55 C60 1.387(4) . ?
C56 C57 1.399(5) . ?
C56 H56 0.9500 . ?
C57 C58 1.356(7) . ?
C57 H57 0.9500 . ?
C58 C59 1.379(6) . ?
C58 H58 0.9500 . ?
C59 C60 1.400(5) . ?
C59 H59 0.9500 . ?
C60 H60 0.9500 . ?
C61 C66 1.384(3) . ?
C61 C62 1.391(3) . ?
C62 C63 1.390(4) . ?
C62 H62 0.9500 . ?
C63 C64 1.379(4) . ?
C63 H63 0.9500 . ?
C64 C65 1.382(4) . ?
C64 H64 0.9500 . ?
C65 C66 1.388(4) . ?
C65 H65 0.9500 . ?
C66 H66 0.9500 . ?
C67 C68 1.360(3) . ?
C68 C69 1.432(3) . ?
C68 C70 1.483(3) . ?
C70 C76 1.386(4) . ?
C70 C71 1.397(3) . ?
C71 C72 1.380(4) . ?
C71 H71 0.9500 . ?
C72 C74 1.386(4) . ?
C73 H73A 0.9800 . ?
C73 H73B 0.9800 . ?
C73 H73C 0.9800 . ?
C74 C75 1.374(4) . ?
C74 H74 0.9500 . ?
C75 C76 1.398(4) . ?
C75 H75 0.9500 . ?
C76 H76 0.9500 . ?

loop_
_geom_torsion_atom_site_label_1
_geom_torsion_atom_site_label_2
_geom_torsion_atom_site_label_3
_geom_torsion_atom_site_label_4
_geom_torsion
_geom_torsion_site_symmetry_1
_geom_torsion_site_symmetry_2
_geom_torsion_site_symmetry_3
_geom_torsion_site_symmetry_4
_geom_torsion_publ_flag
C15 P2 C1 C2 -173.00(15) . . . . ?
C21 P2 C1 C2 75.38(17) . . . . ?
Ni1 P2 C1 C2 -45.32(16) . . . . ?
P2 C1 C2 P1 49.36(18) . . . . ?
C9 P1 C2 C1 -165.87(16) . . . . ?
C3 P1 C2 C1 85.00(18) . . . . ?
Ni1 P1 C2 C1 -34.17(17) . . . . ?
C9 P1 C3 C4 152.0(2) . . . . ?
C2 P1 C3 C4 -96.7(2) . . . . ?
Ni1 P1 C3 C4 19.7(2) . . . . ?
C9 P1 C3 C8 -32.1(2) . . . . ?
C2 P1 C3 C8 79.2(2) . . . . ?
Ni1 P1 C3 C8 -164.5(2) . . . . ?
C8 C3 C4 C5 -0.9(4) . . . . ?
P1 C3 C4 C5 174.9(3) . . . . ?
C3 C4 C5 C6 1.3(5) . . . . ?
C4 C5 C6 C7 -0.6(6) . . . . ?
C5 C6 C7 C8 -0.3(6) . . . . ?
C6 C7 C8 C3 0.6(5) . . . . ?
C4 C3 C8 C7 0.0(5) . . . . ?
P1 C3 C8 C7 -175.8(3) . . . . ?
C3 P1 C9 C14 123.0(2) . . . . ?
C2 P1 C9 C14 14.7(2) . . . . ?
Ni1 P1 C9 C14 -109.7(2) . . . . ?
C3 P1 C9 C10 -58.5(3) . . . . ?
C2 P1 C9 C10 -166.7(2) . . . . ?
Ni1 P1 C9 C10 68.9(3) . . . . ?
C14 C9 C10 C11 -1.0(5) . . . . ?
P1 C9 C10 C11 -179.6(3) . . . . ?
C9 C10 C11 C12 -1.6(6) . . . . ?
C10 C11 C12 C13 2.7(6) . . . . ?
C11 C12 C13 C14 -1.3(5) . . . . ?
C10 C9 C14 C13 2.4(4) . . . . ?
P1 C9 C14 C13 -178.99(19) . . . . ?
C12 C13 C14 C9 -1.3(4) . . . . ?
C21 P2 C15 C20 -0.3(2) . . . . ?
C1 P2 C15 C20 -112.9(2) . . . . ?
Ni1 P2 C15 C20 126.40(17) . . . . ?
C21 P2 C15 C16 179.89(19) . . . . ?
C1 P2 C15 C16 67.2(2) . . . . ?
Ni1 P2 C15 C16 -53.5(2) . . . . ?
C20 C15 C16 C17 2.0(4) . . . . ?
P2 C15 C16 C17 -178.1(2) . . . . ?
C15 C16 C17 C18 -1.5(4) . . . . ?
C16 C17 C18 C19 -0.2(5) . . . . ?
C17 C18 C19 C20 1.2(4) . . . . ?
C18 C19 C20 C15 -0.6(4) . . . . ?
C16 C15 C20 C19 -1.0(4) . . . . ?
P2 C15 C20 C19 179.13(18) . . . . ?
C15 P2 C21 C22 85.64(19) . . . . ?
C1 P2 C21 C22 -161.51(18) . . . . ?
Ni1 P2 C21 C22 -44.5(2) . . . . ?
C15 P2 C21 C26 -91.5(2) . . . . ?
C1 P2 C21 C26 21.4(2) . . . . ?
Ni1 P2 C21 C26 138.42(19) . . . . ?
C26 C21 C22 C23 1.8(4) . . . . ?
P2 C21 C22 C23 -175.42(19) . . . . ?
C21 C22 C23 C24 -1.9(4) . . . . ?
C22 C23 C24 C25 0.6(4) . . . . ?
C23 C24 C25 C26 0.8(4) . . . . ?
C24 C25 C26 C21 -0.8(4) . . . . ?
C22 C21 C26 C25 -0.5(4) . . . . ?
P2 C21 C26 C25 176.6(2) . . . . ?
Ni1 S1 C27 C28 177.5(2) . . . . ?
Ni1 S1 C27 S2 -0.27(10) . . . . ?
Ni1 S2 C27 C28 -177.5(2) . . . . ?
Ni1 S2 C27 S1 0.27(10) . . . . ?
S1 C27 C28 C29 -177.1(2) . . . . ?
S2 C27 C28 C29 0.2(4) . . . . ?
S1 C27 C28 C30 -0.8(4) . . . . ?
S2 C27 C28 C30 176.53(19) . . . . ?
C27 C28 C30 C36 32.3(4) . . . . ?
C29 C28 C30 C36 -151.4(3) . . . . ?
C27 C28 C30 C31 -149.8(3) . . . . ?
C29 C28 C30 C31 26.5(4) . . . . ?
C36 C30 C31 C32 -0.4(4) . . . . ?
C28 C30 C31 C32 -178.4(2) . . . . ?
C33 O1 C32 C34 2.1(5) . . . . ?
C33 O1 C32 C31 -176.0(3) . . . . ?
C30 C31 C32 O1 175.1(2) . . . . ?
C30 C31 C32 C34 -3.1(4) . . . . ?
O1 C32 C34 C35 -174.0(3) . . . . ?
C31 C32 C34 C35 4.0(4) . . . . ?
C32 C34 C35 C36 -1.7(4) . . . . ?
C34 C35 C36 C30 -1.8(5) . . . . ?
C31 C30 C36 C35 2.7(4) . . . . ?
C28 C30 C36 C35 -179.3(3) . . . . ?
C55 P4 C41 C42 -167.39(16) . . . . ?
C61 P4 C41 C42 80.76(17) . . . . ?
Ni2 P4 C41 C42 -38.90(16) . . . . ?
P4 C41 C42 P3 47.78(18) . . . . ?
C43 P3 C42 C41 -169.04(15) . . . . ?
C49 P3 C42 C41 79.33(17) . . . . ?
Ni2 P3 C42 C41 -38.81(16) . . . . ?
C49 P3 C43 C44 147.0(2) . . . . ?
C42 P3 C43 C44 36.0(2) . . . . ?
Ni2 P3 C43 C44 -89.4(2) . . . . ?
C49 P3 C43 C48 -39.5(2) . . . . ?
C42 P3 C43 C48 -150.5(2) . . . . ?
Ni2 P3 C43 C48 84.1(2) . . . . ?
C48 C43 C44 C45 1.5(4) . . . . ?
P3 C43 C44 C45 175.0(2) . . . . ?
C43 C44 C45 C46 0.9(5) . . . . ?
C44 C45 C46 C47 -1.9(6) . . . . ?
C45 C46 C47 C48 0.6(6) . . . . ?
C46 C47 C48 C43 1.9(5) . . . . ?
C44 C43 C48 C47 -2.9(5) . . . . ?
P3 C43 C48 C47 -176.4(3) . . . . ?
C43 P3 C49 C50 140.6(2) . . . . ?
C42 P3 C49 C50 -105.3(2) . . . . ?
Ni2 P3 C49 C50 12.2(2) . . . . ?
C43 P3 C49 C54 -42.2(2) . . . . ?
C42 P3 C49 C54 71.9(2) . . . . ?
Ni2 P3 C49 C54 -170.54(19) . . . . ?
C54 C49 C50 C51 -1.3(4) . . . . ?
P3 C49 C50 C51 175.9(2) . . . . ?
C49 C50 C51 C52 2.4(5) . . . . ?
C50 C51 C52 C53 -1.7(5) . . . . ?
C51 C52 C53 C54 0.0(5) . . . . ?
C52 C53 C54 C49 1.0(4) . . . . ?
C50 C49 C54 C53 -0.3(4) . . . . ?
P3 C49 C54 C53 -177.6(2) . . . . ?
C61 P4 C55 C56 -167.2(3) . . . . ?
C41 P4 C55 C56 80.2(3) . . . . ?
Ni2 P4 C55 C56 -41.7(3) . . . . ?
C61 P4 C55 C60 12.2(3) . . . . ?
C41 P4 C55 C60 -100.3(2) . . . . ?
Ni2 P4 C55 C60 137.8(2) . . . . ?
C60 C55 C56 C57 0.5(6) . . . . ?
P4 C55 C56 C57 180.0(4) . . . . ?
C55 C56 C57 C58 -1.4(8) . . . . ?
C56 C57 C58 C59 1.1(8) . . . . ?
C57 C58 C59 C60 0.2(6) . . . . ?
C56 C55 C60 C59 0.8(5) . . . . ?
P4 C55 C60 C59 -178.7(3) . . . . ?
C58 C59 C60 C55 -1.2(5) . . . . ?
C55 P4 C61 C66 83.1(2) . . . . ?
C41 P4 C61 C66 -164.5(2) . . . . ?
Ni2 P4 C61 C66 -47.0(2) . . . . ?
C55 P4 C61 C62 -94.7(2) . . . . ?
C41 P4 C61 C62 17.7(2) . . . . ?
Ni2 P4 C61 C62 135.27(19) . . . . ?
C66 C61 C62 C63 -1.1(4) . . . . ?
P4 C61 C62 C63 176.7(2) . . . . ?
C61 C62 C63 C64 -1.3(4) . . . . ?
C62 C63 C64 C65 1.7(5) . . . . ?
C63 C64 C65 C66 0.2(5) . . . . ?
C62 C61 C66 C65 3.0(4) . . . . ?
P4 C61 C66 C65 -174.9(2) . . . . ?
C64 C65 C66 C61 -2.6(5) . . . . ?
Ni2 S3 C67 C68 177.2(2) . . . . ?
Ni2 S3 C67 S4 -2.19(10) . . . . ?
Ni2 S4 C67 C68 -177.2(2) . . . . ?
Ni2 S4 C67 S3 2.19(10) . . . . ?
S3 C67 C68 C69 -178.9(2) . . . . ?
S4 C67 C68 C69 0.3(3) . . . . ?
S3 C67 C68 C70 2.1(4) . . . . ?
S4 C67 C68 C70 -178.6(2) . . . . ?
C67 C68 C70 C76 161.0(3) . . . . ?
C69 C68 C70 C76 -18.0(4) . . . . ?
C67 C68 C70 C71 -16.8(4) . . . . ?
C69 C68 C70 C71 164.2(3) . . . . ?
C76 C70 C71 C72 -0.3(4) . . . . ?
C68 C70 C71 C72 177.5(3) . . . . ?
C73 O2 C72 C71 1.9(5) . . . . ?
C73 O2 C72 C74 -176.9(3) . . . . ?
C70 C71 C72 O2 -178.6(3) . . . . ?
C70 C71 C72 C74 0.2(5) . . . . ?
O2 C72 C74 C75 179.1(3) . . . . ?
C71 C72 C74 C75 0.2(6) . . . . ?
C72 C74 C75 C76 -0.6(6) . . . . ?
C71 C70 C76 C75 -0.1(5) . . . . ?
C68 C70 C76 C75 -177.9(3) . . . . ?
C74 C75 C76 C70 0.5(6) . . . . ?
